data_4332380
loop_
_publ_author_name
'Hinrichs, Matthias'
'Hofbauer, Florian R.'
'Kl\"ufers, Peter'
'Suhanji, Mihael'

_publ_section_title
;
 Oxacalix[3]arene Complexes with the ReI(CO)3Fragment&#x2020;
;
_journal_issue 17
_journal_name_full 'Inorganic Chemistry'
_journal_page_first 6688
_journal_page_last 6693
_journal_paper_doi 10.1021/ic0603048
_journal_volume 45
_journal_year 2006
_chemical_compound_source
;
Lab book 4A, entry 305
The synthesis is carried out under nitrogen and dry, desoxigenated MeCN is used.
(NEt4)[Re(CO)3Br3] (0.078 g, 0.1 mmol) and p-Ethylacetoxy-oxacalix[3]aren
(0.062 g, 0.1 mmol) are suspended in 2 mL acetonitril. 1,8-
Diazabicyclo[5.4.0]undec-7-ene (DBU) (0.046 g, 0.3 mmol) is added and the
resulting solution is heated for 5.5 hours at 85 deg C. After cooling to room
temperature the solution is filtered and stored over night at room temperature.
Some small, colourless crystals grew over night.
;
_chemical_formula_sum 'C46 H54 N4 O14 Re2'
_chemical_formula_weight 1259.354
_chemical_name_common 'Komplex mit Zersetzungsprodukt des Esterzyklus'
_space_group_IT_number 2
_symmetry_cell_setting triclinic
_symmetry_Int_Tables_number 2
_symmetry_space_group_name_Hall '-P 1'
_symmetry_space_group_name_H-M 'P -1'
_atom_sites_solution_hydrogens geom
_atom_sites_solution_primary direct
_atom_sites_solution_secondary difmap
_audit_block_code Re_CO_DBU-Ethylesterfragment_jn476_Hinrichs
_audit_creation_date 11-Nov-05
_audit_creation_method 'form98_non/compatible with shelxl97-2'
_cell_angle_alpha 82.3567(16)
_cell_angle_beta 75.3812(16)
_cell_angle_gamma 74.8731(14)
_cell_formula_units_Z 1
_cell_length_a 9.1852(3)
_cell_length_b 9.9042(3)
_cell_length_c 15.9634(5)
_cell_measurement_reflns_used 5104
_cell_measurement_temperature 200(2)
_cell_measurement_theta_max 27.485
_cell_measurement_theta_min 3.134
_cell_volume 1353.01(7)
_computing_cell_refinement 'HKL Scalepack (Otwinowski & Minor 1997)'
_computing_data_collection 'Collect (Nonius BV, 1997-2000)'
_computing_data_reduction 'HKL Denzo and Scalepack (Otwinowski & Minor 1997)'
_computing_structure_refinement 'SHELXL-97 (G. M. Sheldrick. University of G\"ottingen, 97-2 version)'
_computing_structure_solution 'SHELXS-97 (Sheldrick, 1990)'
_diffrn_ambient_temperature 200(2)
_diffrn_detector_area_resol_mean 9
_diffrn_measured_fraction_theta_full 0.971
_diffrn_measured_fraction_theta_max 0.971
_diffrn_measurement_device '95mm CCD camera on \k-goniostat'
_diffrn_measurement_device_type KappaCCD
_diffrn_radiation_collimation 0.25
_diffrn_radiation_monochromator 'MONTEL graded multilayered X-ray optics'
_diffrn_radiation_source 'rotating anode'
_diffrn_radiation_type MoK\a
_diffrn_radiation_wavelength 0.71069
_diffrn_reflns_av_R_equivalents 0.0851
_diffrn_reflns_av_sigmaI/netI 0.1126
_diffrn_reflns_limit_h_max 11
_diffrn_reflns_limit_h_min -11
_diffrn_reflns_limit_k_max 12
_diffrn_reflns_limit_k_min -12
_diffrn_reflns_limit_l_max 20
_diffrn_reflns_limit_l_min -20
_diffrn_reflns_number 10740
_diffrn_reflns_theta_full 27.56
_diffrn_reflns_theta_max 27.56
_diffrn_reflns_theta_min 3.28
_diffrn_source_current 45.00
_diffrn_source_power 2.250
_diffrn_source_type 'FR 591 generator'
_diffrn_source_voltage 50.00
_exptl_absorpt_coefficient_mu 4.530
_exptl_absorpt_correction_type none
_exptl_crystal_colour colourless
_exptl_crystal_density_diffrn 1.54562(8)
_exptl_crystal_density_method 'not measured'
_exptl_crystal_description platelet
_exptl_crystal_F_000 620
_exptl_crystal_size_max .15
_exptl_crystal_size_mid .12
_exptl_crystal_size_min .06
_refine_diff_density_max 2.567
_refine_diff_density_min -1.999
_refine_diff_density_rms 0.244
_refine_ls_extinction_method none
_refine_ls_goodness_of_fit_ref 1.034
_refine_ls_hydrogen_treatment mixed
_refine_ls_matrix_type full
_refine_ls_number_parameters 301
_refine_ls_number_reflns 6053
_refine_ls_number_restraints 0
_refine_ls_restrained_S_all 1.034
_refine_ls_R_factor_all 0.0953
_refine_ls_R_factor_gt 0.0617
_refine_ls_shift/su_max 0.001
_refine_ls_shift/su_mean 0.000
_refine_ls_structure_factor_coef Fsqd
_refine_ls_weighting_scheme calc
_refine_ls_wR_factor_gt 0.1557
_refine_ls_wR_factor_ref 0.1717
_reflns_number_gt 4473
_reflns_number_total 6053
_reflns_threshold_expression >2sigma(I)
_cod_data_source_file ic0603048sup1.cif
_cod_data_source_block 3
_cod_database_code 4332380

loop_
_symmetry_equiv_pos_as_xyz
'x, y, z'
'-x, -y, -z'

loop_
_atom_site_label
_atom_site_type_symbol
_atom_site_fract_x
_atom_site_fract_y
_atom_site_fract_z
_atom_site_U_iso_or_equiv
_atom_site_adp_type
_atom_site_occupancy
_atom_site_symmetry_multiplicity
_atom_site_calc_flag
_atom_site_refinement_flags
Re1 Re -0.07514(4) -0.14294(4) 0.53635(2) 0.03200(15) Uani 1 1 d .
N1 N 0.2370(9) -0.2310(9) 0.2217(5) 0.0391(19) Uani 1 1 d .
N2 N 0.4379(10) -0.1797(10) 0.2640(5) 0.043(2) Uani 1 1 d .
O1 O -0.1366(7) 0.0734(6) 0.4949(4) 0.0282(13) Uani 1 1 d .
O2 O -0.0159(7) -0.1571(7) 0.4002(4) 0.0346(15) Uani 1 1 d .
O3 O -0.2823(10) 0.0992(10) 0.0675(6) 0.066(2) Uani 1 1 d .
O4 O -0.4140(11) 0.2568(10) 0.1615(5) 0.073(3) Uani 1 1 d .
O21 O -0.1659(10) -0.1190(9) 0.7331(5) 0.055(2) Uani 1 1 d .
O22 O 0.0436(10) -0.4565(8) 0.5833(6) 0.061(2) Uani 1 1 d .
O23 O -0.3898(9) -0.2105(9) 0.5608(6) 0.060(2) Uani 1 1 d .
C1 C -0.2496(10) 0.1118(10) 0.4444(6) 0.035(2) Uani 1 1 d .
H11 H -0.2786 0.2153 0.4354 0.061(8) Uiso 1 1 calc R
H12 H -0.3435 0.0807 0.4772 0.061(8) Uiso 1 1 calc R
C2 C -0.1967(9) 0.0502(10) 0.3564(6) 0.031(2) Uani 1 1 d .
C3 C -0.2664(11) 0.1222(12) 0.2895(7) 0.043(3) Uani 1 1 d .
H31 H -0.3402 0.2091 0.2995 0.09(3) Uiso 1 1 calc R
C4 C -0.2280(11) 0.0670(11) 0.2065(6) 0.037(2) Uani 1 1 d .
C5 C -0.1165(11) -0.0576(11) 0.1934(7) 0.040(2) Uani 1 1 d .
H51 H -0.0878 -0.0946 0.1380 0.09(3) Uiso 1 1 calc R
C6 C -0.0458(10) -0.1299(10) 0.2582(6) 0.032(2) Uani 1 1 d .
C7 C -0.0863(10) -0.0803(10) 0.3396(6) 0.034(2) Uani 1 1 d .
C8 C -0.3038(13) 0.1403(13) 0.1369(7) 0.047(3) Uani 1 1 d .
C9 C -0.504(2) 0.3259(18) 0.1001(9) 0.092(6) Uani 1 1 d .
H91 H -0.4401 0.3732 0.0519 0.061(8) Uiso 1 1 calc R
H92 H -0.5379 0.2554 0.0756 0.061(8) Uiso 1 1 calc R
C10 C -0.630(2) 0.4213(19) 0.1381(11) 0.098(6) Uani 1 1 d .
H101 H -0.6950 0.4609 0.0964 0.14(4) Uiso 1 1 calc R
H102 H -0.5970 0.4965 0.1568 0.14(4) Uiso 1 1 calc R
H103 H -0.6897 0.3759 0.1885 0.14(4) Uiso 1 1 calc R
C11 C 0.0819(10) -0.2644(11) 0.2400(7) 0.039(2) Uani 1 1 d .
H111 H 0.0714 -0.3331 0.2909 0.061(8) Uiso 1 1 calc R
H112 H 0.0717 -0.3065 0.1895 0.061(8) Uiso 1 1 calc R
C12 C 0.2706(12) -0.1473(12) 0.1374(6) 0.045(3) Uani 1 1 d .
H121 H 0.2135 -0.0482 0.1442 0.061(8) Uiso 1 1 calc R
H122 H 0.2352 -0.1836 0.0931 0.061(8) Uiso 1 1 calc R
C13 C 0.4402(13) -0.1557(12) 0.1083(7) 0.046(3) Uani 1 1 d .
H131 H 0.4616 -0.0948 0.0544 0.061(8) Uiso 1 1 calc R
H132 H 0.4973 -0.2533 0.0962 0.061(8) Uiso 1 1 calc R
C14 C 0.4919(13) -0.1077(14) 0.1804(7) 0.052(3) Uani 1 1 d .
H141 H 0.6064 -0.1269 0.1666 0.061(8) Uiso 1 1 calc R
H142 H 0.4505 -0.0053 0.1839 0.061(8) Uiso 1 1 calc R
C15 C 0.5234(14) -0.1747(13) 0.3311(7) 0.051(3) Uani 1 1 d .
H151 H 0.4488 -0.1579 0.3876 0.061(8) Uiso 1 1 calc R
H152 H 0.5742 -0.0953 0.3151 0.061(8) Uiso 1 1 calc R
C16 C 0.6446(13) -0.3091(14) 0.3404(9) 0.062(4) Uani 1 1 d .
H161 H 0.7211 -0.2906 0.3686 0.061(8) Uiso 1 1 calc R
H162 H 0.7001 -0.3404 0.2820 0.061(8) Uiso 1 1 calc R
C17 C 0.5738(14) -0.4272(14) 0.3943(9) 0.067(4) Uani 1 1 d .
H171 H 0.5306 -0.4004 0.4547 0.061(8) Uiso 1 1 calc R
H172 H 0.6574 -0.5134 0.3954 0.061(8) Uiso 1 1 calc R
C18 C 0.4450(13) -0.4606(13) 0.3601(8) 0.052(3) Uani 1 1 d .
H181 H 0.4888 -0.4887 0.2999 0.061(8) Uiso 1 1 calc R
H182 H 0.4127 -0.5420 0.3958 0.061(8) Uiso 1 1 calc R
C19 C 0.3011(11) -0.3402(11) 0.3605(6) 0.039(2) Uani 1 1 d .
H191 H 0.2107 -0.3791 0.3638 0.061(8) Uiso 1 1 calc R
H192 H 0.2797 -0.2875 0.4126 0.061(8) Uiso 1 1 calc R
C20 C 0.3226(11) -0.2421(10) 0.2804(7) 0.038(2) Uani 1 1 d .
C21 C -0.1279(11) -0.1261(10) 0.6597(7) 0.036(2) Uani 1 1 d .
C22 C 0.0018(12) -0.3398(12) 0.5641(7) 0.044(3) Uani 1 1 d .
C23 C -0.2694(11) -0.1851(11) 0.5505(7) 0.039(2) Uani 1 1 d .

loop_
_atom_site_aniso_label
_atom_site_aniso_U_11
_atom_site_aniso_U_22
_atom_site_aniso_U_33
_atom_site_aniso_U_23
_atom_site_aniso_U_13
_atom_site_aniso_U_12
Re1 0.0330(2) 0.0348(2) 0.0332(3) 0.00504(16) -0.01613(15) -0.01219(15)
N1 0.041(4) 0.041(5) 0.038(5) 0.007(4) -0.013(4) -0.014(4)
N2 0.047(5) 0.054(5) 0.035(5) 0.013(4) -0.015(4) -0.024(4)
O1 0.032(3) 0.029(3) 0.029(3) 0.004(3) -0.019(3) -0.010(3)
O2 0.042(3) 0.030(3) 0.032(4) 0.006(3) -0.018(3) -0.002(3)
O3 0.062(5) 0.082(7) 0.047(5) 0.010(5) -0.025(4) -0.001(5)
O4 0.096(7) 0.069(6) 0.044(5) -0.002(4) -0.040(5) 0.023(5)
O21 0.062(5) 0.064(5) 0.037(5) 0.001(4) -0.009(4) -0.018(4)
O22 0.080(6) 0.035(5) 0.073(6) 0.015(4) -0.035(5) -0.017(4)
O23 0.038(4) 0.069(6) 0.081(6) 0.011(5) -0.022(4) -0.026(4)
C1 0.037(5) 0.033(5) 0.044(6) -0.007(4) -0.028(4) -0.005(4)
C2 0.027(4) 0.042(5) 0.032(5) 0.012(4) -0.016(4) -0.019(4)
C3 0.036(5) 0.050(6) 0.045(6) 0.012(5) -0.019(4) -0.014(5)
C4 0.035(5) 0.054(6) 0.027(5) -0.002(4) -0.015(4) -0.013(4)
C5 0.038(5) 0.051(6) 0.037(6) -0.007(5) -0.012(4) -0.015(5)
C6 0.040(5) 0.036(5) 0.031(5) 0.003(4) -0.021(4) -0.019(4)
C7 0.033(5) 0.037(5) 0.041(6) 0.004(4) -0.020(4) -0.017(4)
C8 0.048(6) 0.060(7) 0.030(6) 0.003(5) -0.011(5) -0.011(5)
C9 0.123(14) 0.089(11) 0.051(9) -0.001(8) -0.049(9) 0.026(10)
C10 0.103(13) 0.096(13) 0.087(12) 0.008(10) -0.052(10) 0.015(10)
C11 0.035(5) 0.047(6) 0.037(6) 0.004(5) -0.014(4) -0.014(4)
C12 0.056(6) 0.059(7) 0.022(5) 0.004(5) -0.011(4) -0.017(5)
C13 0.055(6) 0.049(7) 0.032(6) 0.006(5) -0.011(5) -0.012(5)
C14 0.050(6) 0.071(8) 0.042(6) 0.013(6) -0.017(5) -0.026(6)
C15 0.063(7) 0.063(8) 0.043(6) 0.008(6) -0.020(5) -0.042(6)
C16 0.051(7) 0.082(9) 0.060(8) 0.028(7) -0.031(6) -0.026(6)
C17 0.050(7) 0.076(9) 0.081(9) 0.039(8) -0.040(6) -0.023(6)
C18 0.050(6) 0.057(7) 0.055(7) 0.008(6) -0.026(5) -0.018(5)
C19 0.037(5) 0.048(6) 0.034(5) 0.002(5) -0.011(4) -0.016(4)
C20 0.035(5) 0.032(5) 0.048(6) 0.004(5) -0.013(4) -0.008(4)
C21 0.039(5) 0.036(5) 0.039(6) 0.001(5) -0.015(4) -0.014(4)
C22 0.048(6) 0.043(6) 0.050(7) 0.003(5) -0.019(5) -0.020(5)
C23 0.036(5) 0.042(6) 0.040(6) 0.013(5) -0.019(4) -0.013(4)

loop_
_atom_type_symbol
_atom_type_description
_atom_type_scat_dispersion_real
_atom_type_scat_dispersion_imag
_atom_type_scat_source
C C 0.0033 0.0016 'International Tables Vol C Tables 4.2.6.8 and 6.1.1.4'
H H 0.0000 0.0000 'International Tables Vol C Tables 4.2.6.8 and 6.1.1.4'
N N 0.0061 0.0033 'International Tables Vol C Tables 4.2.6.8 and 6.1.1.4'
O O 0.0106 0.0060 'International Tables Vol C Tables 4.2.6.8 and 6.1.1.4'
Re Re -1.0185 7.2310 'International Tables Vol C Tables 4.2.6.8 and 6.1.1.4'

loop_
_geom_angle_atom_site_label_1
_geom_angle_atom_site_label_2
_geom_angle_atom_site_label_3
_geom_angle
_geom_angle_site_symmetry_3
C23 Re1 C22 86.2(4) .
C23 Re1 C21 86.9(4) .
C22 Re1 C21 85.7(5) .
C23 Re1 O2 93.9(4) .
C22 Re1 O2 95.3(4) .
C21 Re1 O2 178.7(3) .
C23 Re1 O1 98.7(3) .
C22 Re1 O1 173.6(3) .
C21 Re1 O1 98.7(3) .
O2 Re1 O1 80.2(2) .
C23 Re1 O1 171.6(3) 2_556
C22 Re1 O1 100.5(3) 2_556
C21 Re1 O1 98.5(3) 2_556
O2 Re1 O1 80.6(2) 2_556
O1 Re1 O1 74.3(2) 2_556
C20 N1 C12 120.6(8) .
C20 N1 C11 125.2(8) .
C12 N1 C11 112.3(7) .
C20 N2 C14 123.8(9) .
C20 N2 C15 122.1(8) .
C14 N2 C15 114.1(8) .
C1 O1 Re1 116.0(5) .
C1 O1 Re1 124.2(5) 2_556
Re1 O1 Re1 105.7(2) 2_556
C7 O2 Re1 129.3(6) .
C8 O4 C9 116.6(10) .
O1 C1 C2 113.9(7) .
C3 C2 C7 118.3(9) .
C3 C2 C1 117.9(9) .
C7 C2 C1 123.7(8) .
C2 C3 C4 120.9(10) .
C5 C4 C3 117.9(9) .
C5 C4 C8 121.0(10) .
C3 C4 C8 121.1(10) .
C6 C5 C4 122.1(10) .
C7 C6 C5 120.4(9) .
C7 C6 C11 119.1(8) .
C5 C6 C11 120.5(9) .
O2 C7 C6 117.5(9) .
O2 C7 C2 122.3(9) .
C6 C7 C2 120.2(8) .
O3 C8 O4 121.2(10) .
O3 C8 C4 125.2(11) .
O4 C8 C4 113.4(10) .
C10 C9 O4 110.9(12) .
N1 C11 C6 109.6(8) .
N1 C12 C13 110.2(8) .
C12 C13 C14 108.0(9) .
N2 C14 C13 111.2(9) .
N2 C15 C16 112.1(10) .
C15 C16 C17 112.4(10) .
C16 C17 C18 114.4(9) .
C19 C18 C17 115.1(10) .
C20 C19 C18 111.4(8) .
N2 C20 N1 120.4(9) .
N2 C20 C19 118.8(9) .
N1 C20 C19 120.4(8) .
O21 C21 Re1 176.3(8) .
O22 C22 Re1 177.6(11) .
O23 C23 Re1 178.7(10) .

loop_
_geom_bond_atom_site_label_1
_geom_bond_atom_site_label_2
_geom_bond_distance
_geom_bond_site_symmetry_2
Re1 C23 1.889(9) .
Re1 C22 1.925(11) .
Re1 C21 1.925(11) .
Re1 O2 2.118(6) .
Re1 O1 2.128(6) .
Re1 O1 2.150(6) 2_556
N1 C20 1.346(12) .
N1 C12 1.489(12) .
N1 C11 1.495(11) .
N2 C20 1.315(12) .
N2 C14 1.461(13) .
N2 C15 1.491(13) .
O1 C1 1.418(9) .
O1 Re1 2.150(6) 2_556
O2 C7 1.340(10) .
O3 C8 1.183(14) .
O4 C8 1.349(14) .
O4 C9 1.433(14) .
O21 C21 1.141(12) .
O22 C22 1.146(13) .
O23 C23 1.164(11) .
C1 C2 1.519(14) .
C2 C3 1.401(12) .
C2 C7 1.429(13) .
C3 C4 1.427(15) .
C4 C5 1.384(14) .
C4 C8 1.469(14) .
C5 C6 1.381(13) .
C6 C7 1.378(14) .
C6 C11 1.533(14) .
C9 C10 1.35(2) .
C12 C13 1.493(15) .
C13 C14 1.522(16) .
C15 C16 1.514(17) .
C16 C17 1.542(16) .
C17 C18 1.544(15) .
C18 C19 1.531(15) .
C19 C20 1.503(13) .
